data_7107673
loop_
_publ_author_name
'P. Ricardo Girling'
'Andrei Batsanov'
'Hong Shen'
'Andrew Whiting'

_publ_section_title
;
 A multicomponent formal [1+2+2+1]-cycloaddition for the Synthesis of
 dihydropyridines
;
_journal_name_full Chem.Commun.
_journal_page_first 4893
_journal_page_last 4895
_journal_paper_doi 10.1039/c2cc31495a
_journal_volume 48
_journal_year 2012
_chemical_formula_moiety 'C18 H19 N O2'
_chemical_formula_sum 'C18 H19 N O2'
_chemical_formula_weight 281.34
_chemical_melting_point 391.7(5)
_chemical_name_systematic
;
1,1'-(1-Allyl-4-phenyl-1,4-dihydropyridine-3,5-diyl)diethanone
;
_space_group_crystal_system monoclinic
_space_group_IT_number 15
_space_group_name_Hall '-I 2ya'
_space_group_name_H-M_alt 'I 1 2/a 1'
_symmetry_space_group_name_Hall '-I 2ya'
_symmetry_space_group_name_H-M 'I 1 2/a 1'
_atom_sites_solution_hydrogens geom
_atom_sites_solution_primary direct
_atom_sites_solution_secondary difmap
_audit_creation_date 2011-03-23
_audit_creation_method
;
Olex2 1.1-beta (compiled 2011.02.15 svn.r1672, GUI svn.r3494)
;
_cell_angle_alpha 90.00
_cell_angle_beta 93.915(10)
_cell_angle_gamma 90.00
_cell_formula_units_Z 8
_cell_length_a 16.2061(7)
_cell_length_b 10.9226(4)
_cell_length_c 17.1311(6)
_cell_measurement_reflns_used 5226
_cell_measurement_temperature 120
_cell_measurement_theta_max 29.91
_cell_measurement_theta_min 2.21
_cell_volume 3025.3(2)
_computing_cell_refinement 'SAINT v7.46A (Bruker, 2008)'
_computing_data_collection 'SMART v5.625 (Bruker, 2001)'
_computing_data_reduction 'SAINT v7.46A (Bruker, 2008)'
_computing_molecular_graphics
;
O. V. Dolomanov, L. J. Bourhis, R. J. Gildea, J. A. K. Howard and H. Puschmann,
OLEX2: a complete structure solution, refinement and analysis program.
J. Appl. Cryst. (2009). 42, 339-341.
;
_computing_publication_material
;
O. V. Dolomanov, L. J. Bourhis, R. J. Gildea, J. A. K. Howard and H. Puschmann,
OLEX2: a complete structure solution, refinement and analysis program.
J. Appl. Cryst. (2009). 42, 339-341.
;
_computing_structure_refinement 'SHELXL-97 (Sheldrick, 1997)'
_computing_structure_solution 'A short history of SHELX (Sheldrick, 2008)/Bruker'
_diffrn_ambient_temperature 120
_diffrn_detector_area_resol_mean 5.6
_diffrn_measured_fraction_theta_full 1.000
_diffrn_measured_fraction_theta_max 1.000
_diffrn_measurement_device_type 'Bruker SMART 6000 CCD area detector'
_diffrn_measurement_method '\f and \w scans'
_diffrn_radiation_monochromator graphite
_diffrn_radiation_type MoK\a
_diffrn_radiation_wavelength 0.71073
_diffrn_reflns_av_R_equivalents 0.0415
_diffrn_reflns_av_unetI/netI 0.0290
_diffrn_reflns_limit_h_max 21
_diffrn_reflns_limit_h_min -21
_diffrn_reflns_limit_k_max 14
_diffrn_reflns_limit_k_min -14
_diffrn_reflns_limit_l_max 22
_diffrn_reflns_limit_l_min -22
_diffrn_reflns_number 16936
_diffrn_reflns_theta_full 27.50
_diffrn_reflns_theta_max 27.50
_diffrn_reflns_theta_min 2.21
_diffrn_source 'fine-focus sealed tube'
_diffrn_source_current 35.0
_diffrn_source_power 1.75
_diffrn_source_target Mo
_diffrn_source_voltage 50.0
_diffrn_standards_number 0
_exptl_absorpt_coefficient_mu 0.080
_exptl_absorpt_correction_type none
_exptl_crystal_colour 'light yellow'
_exptl_crystal_density_diffrn 1.235
_exptl_crystal_density_method 'not measured'
_exptl_crystal_description block
_exptl_crystal_F_000 1200
_exptl_crystal_size_max 0.22
_exptl_crystal_size_mid 0.16
_exptl_crystal_size_min 0.16
_refine_diff_density_max 0.289
_refine_diff_density_min -0.215
_refine_diff_density_rms 0.043
_refine_ls_extinction_method none
_refine_ls_goodness_of_fit_ref 1.034
_refine_ls_hydrogen_treatment refall
_refine_ls_matrix_type full
_refine_ls_number_parameters 266
_refine_ls_number_reflns 3486
_refine_ls_number_restraints 0
_refine_ls_restrained_S_all 1.034
_refine_ls_R_factor_all 0.0545
_refine_ls_R_factor_gt 0.0403
_refine_ls_shift/su_max 0.000
_refine_ls_shift/su_mean 0.000
_refine_ls_structure_factor_coef Fsqd
_refine_ls_weighting_details 'calc w=1/[\s^2^(Fo^2^)+(0.0580P)^2^+1.2413P] where P=(Fo^2^+2Fc^2^)/3'
_refine_ls_weighting_scheme calc
_refine_ls_wR_factor_gt 0.1036
_refine_ls_wR_factor_ref 0.1123
_reflns_number_gt 2699
_reflns_number_total 3486
_reflns_threshold_expression I>2\s(I)
_cod_data_source_file c2cc31495a.txt
_cod_data_source_block 4h
_cod_depositor_comments
;
The following automatic conversions were performed:

'_diffrn_source_target' value 'MO' changed to 'Mo' according to the
built-in table from CIF Core dictionary named 'cif_core.dic' version
2.4.1 from 2010-06-29.

Automatic conversion script
Id: cif_fix_values 1715 2011-07-08 13:25:40Z adriana 
;
_cod_database_code 7107673

loop_
_space_group_symop_id
_space_group_symop_operation_xyz
1 'x, y, z'
2 '-x+1/2, y, -z'
3 'x+1/2, y+1/2, z+1/2'
4 '-x+1, y+1/2, -z+1/2'
5 '-x, -y, -z'
6 'x-1/2, -y, z'
7 '-x+1/2, -y+1/2, -z+1/2'
8 'x, -y+1/2, z+1/2'

loop_
_atom_site_label
_atom_site_type_symbol
_atom_site_fract_x
_atom_site_fract_y
_atom_site_fract_z
_atom_site_U_iso_or_equiv
_atom_site_adp_type
_atom_site_occupancy
_atom_site_symmetry_multiplicity
_atom_site_calc_flag
O1 O 0.63940(6) 0.70604(9) 0.31942(6) 0.0316(2) Uani 1 1 d
O2 O 0.35346(6) 0.72153(9) 0.18725(6) 0.0339(3) Uani 1 1 d
N N 0.44876(7) 0.38276(9) 0.33858(6) 0.0236(2) Uani 1 1 d
C1 C 0.43439(9) 0.26010(12) 0.36990(8) 0.0248(3) Uani 1 1 d
H1A H 0.3904(9) 0.2209(14) 0.3360(9) 0.027(4) Uiso 1 1 d
H1B H 0.4876(9) 0.2145(14) 0.3688(8) 0.027(4) Uiso 1 1 d
C2 C 0.52400(8) 0.43848(12) 0.35535(7) 0.0226(3) Uani 1 1 d
H2 H 0.5654(9) 0.3832(13) 0.3772(8) 0.026(4) Uiso 1 1 d
C3 C 0.53894(7) 0.55549(12) 0.33621(7) 0.0209(3) Uani 1 1 d
C4 C 0.46896(7) 0.63762(11) 0.30373(7) 0.0199(3) Uani 1 1 d
H4 H 0.4898(8) 0.6918(12) 0.2633(8) 0.015(3) Uiso 1 1 d
C5 C 0.39877(7) 0.55934(12) 0.26819(7) 0.0212(3) Uani 1 1 d
C6 C 0.39015(8) 0.44172(12) 0.29046(7) 0.0225(3) Uani 1 1 d
H6 H 0.3449(9) 0.3912(13) 0.2720(8) 0.023(4) Uiso 1 1 d
C7 C 0.62319(8) 0.60486(12) 0.34561(7) 0.0237(3) Uani 1 1 d
C8 C 0.69070(9) 0.53063(14) 0.38891(9) 0.0293(3) Uani 1 1 d
H8A H 0.7422(10) 0.5808(15) 0.3916(9) 0.038(4) Uiso 1 1 d
H8B H 0.6745(10) 0.5146(15) 0.4437(10) 0.041(5) Uiso 1 1 d
H8C H 0.6988(11) 0.4526(17) 0.3646(11) 0.047(5) Uiso 1 1 d
C9 C 0.34018(8) 0.61725(13) 0.21029(7) 0.0261(3) Uani 1 1 d
C10 C 0.26355(11) 0.55049(18) 0.17915(11) 0.0412(4) Uani 1 1 d
H10A H 0.2396(13) 0.5909(19) 0.1356(13) 0.063(6) Uiso 1 1 d
H10B H 0.2265(17) 0.538(2) 0.2179(17) 0.099(9) Uiso 1 1 d
H10C H 0.2761(15) 0.468(3) 0.1628(15) 0.091(8) Uiso 1 1 d
C11 C 0.43989(7) 0.72259(11) 0.36708(7) 0.0198(3) Uani 1 1 d
C12 C 0.46408(8) 0.84491(12) 0.36923(8) 0.0237(3) Uani 1 1 d
H12 H 0.4982(9) 0.8755(14) 0.3272(9) 0.031(4) Uiso 1 1 d
C13 C 0.44019(8) 0.92196(12) 0.42789(8) 0.0273(3) Uani 1 1 d
H13 H 0.4568(10) 1.0075(15) 0.4282(9) 0.035(4) Uiso 1 1 d
C14 C 0.39159(8) 0.87849(13) 0.48534(8) 0.0268(3) Uani 1 1 d
H14 H 0.3755(10) 0.9322(15) 0.5272(10) 0.037(4) Uiso 1 1 d
C15 C 0.36630(8) 0.75710(13) 0.48365(8) 0.0254(3) Uani 1 1 d
H15 H 0.3320(9) 0.7241(14) 0.5249(9) 0.028(4) Uiso 1 1 d
C16 C 0.39037(8) 0.67973(12) 0.42476(7) 0.0227(3) Uani 1 1 d
H16 H 0.3744(9) 0.5965(15) 0.4239(8) 0.026(4) Uiso 1 1 d
C17 C 0.41079(8) 0.26446(12) 0.45314(8) 0.0245(3) Uani 1 1 d
H17 H 0.4470(10) 0.3105(14) 0.4894(9) 0.031(4) Uiso 1 1 d
C18 C 0.34755(9) 0.20581(14) 0.47865(9) 0.0334(3) Uani 1 1 d
H18A H 0.3099(11) 0.1572(16) 0.4418(10) 0.044(5) Uiso 1 1 d
H18B H 0.3351(11) 0.2048(16) 0.5352(11) 0.048(5) Uiso 1 1 d

loop_
_atom_site_aniso_label
_atom_site_aniso_U_11
_atom_site_aniso_U_22
_atom_site_aniso_U_33
_atom_site_aniso_U_23
_atom_site_aniso_U_13
_atom_site_aniso_U_12
O1 0.0294(5) 0.0311(5) 0.0339(5) 0.0083(4) -0.0003(4) -0.0048(4)
O2 0.0341(6) 0.0328(6) 0.0338(5) 0.0115(4) -0.0060(4) -0.0036(4)
N 0.0278(6) 0.0189(5) 0.0238(5) 0.0003(4) 0.0003(4) -0.0015(4)
C1 0.0313(7) 0.0184(6) 0.0247(6) 0.0007(5) 0.0017(5) -0.0007(5)
C2 0.0242(6) 0.0231(6) 0.0204(6) -0.0004(5) 0.0012(5) 0.0028(5)
C3 0.0227(6) 0.0227(6) 0.0173(6) -0.0014(5) 0.0010(5) 0.0016(5)
C4 0.0222(6) 0.0197(6) 0.0177(6) 0.0015(5) 0.0011(5) -0.0013(5)
C5 0.0228(6) 0.0228(6) 0.0179(6) -0.0018(5) 0.0005(5) -0.0003(5)
C6 0.0244(6) 0.0237(6) 0.0194(6) -0.0034(5) 0.0019(5) -0.0023(5)
C7 0.0230(6) 0.0270(7) 0.0211(6) -0.0005(5) 0.0023(5) 0.0013(5)
C8 0.0230(7) 0.0307(8) 0.0341(8) 0.0020(6) 0.0005(6) 0.0011(6)
C9 0.0275(7) 0.0307(7) 0.0196(6) 0.0015(5) -0.0005(5) -0.0025(5)
C10 0.0395(9) 0.0460(10) 0.0356(9) 0.0102(8) -0.0158(7) -0.0117(8)
C11 0.0177(6) 0.0223(6) 0.0187(6) 0.0001(5) -0.0033(4) 0.0015(5)
C12 0.0231(6) 0.0232(6) 0.0243(6) 0.0013(5) -0.0013(5) -0.0002(5)
C13 0.0290(7) 0.0209(7) 0.0313(7) -0.0026(5) -0.0039(5) 0.0010(5)
C14 0.0277(7) 0.0279(7) 0.0242(6) -0.0058(5) -0.0024(5) 0.0064(5)
C15 0.0234(6) 0.0306(7) 0.0222(6) 0.0014(5) 0.0015(5) 0.0032(5)
C16 0.0231(6) 0.0219(6) 0.0228(6) 0.0010(5) -0.0008(5) -0.0008(5)
C17 0.0258(7) 0.0232(6) 0.0240(6) -0.0010(5) -0.0015(5) 0.0015(5)
C18 0.0320(8) 0.0351(8) 0.0339(8) -0.0055(6) 0.0081(6) -0.0019(6)

loop_
_atom_type_symbol
_atom_type_description
_atom_type_scat_dispersion_real
_atom_type_scat_dispersion_imag
_atom_type_scat_source
C C 0.0033 0.0016 'International Tables Vol C Tables 4.2.6.8 and 6.1.1.4'
H H 0.0000 0.0000 'International Tables Vol C Tables 4.2.6.8 and 6.1.1.4'
N N 0.0061 0.0033 'International Tables Vol C Tables 4.2.6.8 and 6.1.1.4'
O O 0.0106 0.0060 'International Tables Vol C Tables 4.2.6.8 and 6.1.1.4'

loop_
_exptl_crystal_face_index_h
_exptl_crystal_face_index_k
_exptl_crystal_face_index_l
_exptl_crystal_face_perp_dist
0.00 1.00 1.00 0.0800
0.00 -1.00 -1.00 0.0800
0.00 1.00 -1.00 0.0800
0.00 -1.00 1.00 0.0800
1.00 0.00 0.00 0.1100
-1.00 0.00 0.00 0.1100

loop_
_geom_angle_atom_site_label_1
_geom_angle_atom_site_label_2
_geom_angle_atom_site_label_3
_geom_angle
C2 N C1 119.22(11)
C6 N C1 121.77(11)
C6 N C2 118.97(11)
N C1 H1A 107.9(9)
N C1 H1B 106.9(9)
N C1 C17 112.03(11)
H1A C1 H1B 111.3(12)
C17 C1 H1A 110.6(9)
C17 C1 H1B 108.0(8)
N C2 H2 112.9(9)
C3 C2 N 122.76(12)
C3 C2 H2 124.1(9)
C2 C3 C4 120.47(11)
C2 C3 C7 120.28(11)
C7 C3 C4 119.25(11)
C3 C4 H4 109.2(7)
C3 C4 C11 110.91(10)
C5 C4 C3 109.53(10)
C5 C4 H4 109.9(7)
C5 C4 C11 111.62(10)
C11 C4 H4 105.7(8)
C6 C5 C4 120.81(11)
C6 C5 C9 121.74(12)
C9 C5 C4 117.44(11)
N C6 H6 114.3(9)
C5 C6 N 122.32(12)
C5 C6 H6 123.2(9)
O1 C7 C3 120.76(11)
O1 C7 C8 119.70(12)
C3 C7 C8 119.53(11)
C7 C8 H8A 107.6(9)
C7 C8 H8B 108.9(9)
C7 C8 H8C 112.2(11)
H8A C8 H8B 108.9(13)
H8A C8 H8C 111.6(14)
H8B C8 H8C 107.5(14)
O2 C9 C5 119.78(12)
O2 C9 C10 119.54(12)
C5 C9 C10 120.68(12)
C9 C10 H10A 110.1(13)
C9 C10 H10B 111.9(16)
C9 C10 H10C 111.6(15)
H10A C10 H10B 113(2)
H10A C10 H10C 107.0(19)
H10B C10 H10C 103(2)
C12 C11 C4 120.14(11)
C12 C11 C16 118.53(11)
C16 C11 C4 121.31(11)
C11 C12 H12 118.2(9)
C13 C12 C11 120.65(12)
C13 C12 H12 121.2(9)
C12 C13 H13 119.8(10)
C14 C13 C12 120.49(13)
C14 C13 H13 119.7(10)
C13 C14 H14 120.6(10)
C13 C14 C15 119.60(12)
C15 C14 H14 119.8(10)
C14 C15 H15 120.6(9)
C14 C15 C16 119.88(12)
C16 C15 H15 119.5(9)
C11 C16 H16 118.8(9)
C15 C16 C11 120.84(12)
C15 C16 H16 120.4(9)
C1 C17 H17 116.4(9)
C18 C17 C1 123.87(13)
C18 C17 H17 119.7(9)
C17 C18 H18A 120.5(10)
C17 C18 H18B 122.8(11)
H18A C18 H18B 116.7(14)

loop_
_geom_bond_atom_site_label_1
_geom_bond_atom_site_label_2
_geom_bond_distance
O1 C7 1.2280(16)
O2 C9 1.2292(16)
N C1 1.4677(16)
N C2 1.3754(17)
N C6 1.3746(16)
C1 H1A 0.985(15)
C1 H1B 0.996(15)
C1 C17 1.5022(18)
C2 H2 0.960(15)
C2 C3 1.3455(18)
C3 C4 1.5213(17)
C3 C7 1.4665(18)
C4 H4 0.987(13)
C4 C5 1.5169(17)
C4 C11 1.5268(17)
C5 C6 1.3501(18)
C5 C9 1.4687(17)
C6 H6 0.955(15)
C7 C8 1.5145(18)
C8 H8A 0.997(17)
C8 H8B 1.007(18)
C8 H8C 0.961(19)
C9 C10 1.506(2)
C10 H10A 0.93(2)
C10 H10B 0.94(3)
C10 H10C 0.97(3)
C11 C12 1.3922(18)
C11 C16 1.3956(17)
C12 H12 0.995(16)
C12 C13 1.3861(19)
C13 H13 0.972(16)
C13 C14 1.386(2)
C14 H14 0.975(17)
C14 C15 1.3875(19)
C15 H15 0.996(15)
C15 C16 1.3920(18)
C16 H16 0.945(16)
C17 H17 0.966(16)
C17 C18 1.309(2)
C18 H18A 1.000(18)
C18 H18B 1.003(18)
